data_7203788
loop_
_publ_author_name
'Thirumurugan, A.'
'Rao, C. N. R.'

_publ_section_title
;
 1,2-, 1,3- and 1,4-Benzenedicarboxylates of Cd and Zn of different
 dimensionalities: Process of formation of the three-dimensional
 structure
;
_journal_issue 35-36
_journal_name_full 'Journal of Materials Chemistry'
_journal_page_first 3852
_journal_paper_doi 10.1039/b504666a
_journal_volume 15
_journal_year 2005
_chemical_formula_sum 'C18 H14 Cd N2 O5'
_chemical_formula_weight 450.71
_chemical_name_systematic
;
?
;
_space_group_IT_number 14
_symmetry_cell_setting monoclinic
_symmetry_space_group_name_Hall '-P 2yn'
_symmetry_space_group_name_H-M 'P 1 21/n 1'
_atom_sites_solution_hydrogens geom
_atom_sites_solution_primary direct
_atom_sites_solution_secondary difmap
_audit_creation_method SHELXL-97
_cell_angle_alpha 90.00
_cell_angle_beta 101.7710(10)
_cell_angle_gamma 90.00
_cell_formula_units_Z 4
_cell_length_a 9.8105(2)
_cell_length_b 9.9054(2)
_cell_length_c 17.7854(2)
_cell_measurement_temperature 293(2)
_cell_volume 1691.99(5)
_computing_structure_refinement 'SHELXL-97 (Sheldrick, 1997)'
_diffrn_ambient_temperature 293(2)
_diffrn_measured_fraction_theta_full 0.999
_diffrn_measured_fraction_theta_max 0.999
_diffrn_radiation_monochromator graphite
_diffrn_radiation_source 'fine-focus sealed tube'
_diffrn_radiation_type MoK\a
_diffrn_radiation_wavelength 0.71073
_diffrn_reflns_av_R_equivalents 0.0321
_diffrn_reflns_av_sigmaI/netI 0.0383
_diffrn_reflns_limit_h_max 10
_diffrn_reflns_limit_h_min -10
_diffrn_reflns_limit_k_max 11
_diffrn_reflns_limit_k_min -4
_diffrn_reflns_limit_l_max 19
_diffrn_reflns_limit_l_min -19
_diffrn_reflns_number 6704
_diffrn_reflns_theta_full 23.26
_diffrn_reflns_theta_max 23.26
_diffrn_reflns_theta_min 2.20
_exptl_absorpt_coefficient_mu 1.323
_exptl_absorpt_correction_T_max 1.000000
_exptl_absorpt_correction_T_min 0.753727
_exptl_absorpt_correction_type empirical
_exptl_absorpt_process_details SADABS
_exptl_crystal_colour Colourless
_exptl_crystal_density_diffrn 1.769
_exptl_crystal_density_method 'not measured'
_exptl_crystal_description Rod
_exptl_crystal_F_000 896
_exptl_crystal_size_max 0.42
_exptl_crystal_size_mid 0.24
_exptl_crystal_size_min 0.18
_refine_diff_density_max 0.452
_refine_diff_density_min -0.360
_refine_diff_density_rms 0.070
_refine_ls_extinction_method none
_refine_ls_goodness_of_fit_ref 1.019
_refine_ls_hydrogen_treatment mixed
_refine_ls_matrix_type full
_refine_ls_number_parameters 235
_refine_ls_number_reflns 2435
_refine_ls_number_restraints 0
_refine_ls_restrained_S_all 1.019
_refine_ls_R_factor_all 0.0356
_refine_ls_R_factor_gt 0.0257
_refine_ls_shift/su_max 0.000
_refine_ls_shift/su_mean 0.000
_refine_ls_structure_factor_coef Fsqd
_refine_ls_weighting_details 'calc w=1/[\s^2^(Fo^2^)+(0.0368P)^2^+0.1976P] where P=(Fo^2^+2Fc^2^)/3'
_refine_ls_weighting_scheme calc
_refine_ls_wR_factor_gt 0.0651
_refine_ls_wR_factor_ref 0.0689
_reflns_number_gt 2008
_reflns_number_total 2435
_reflns_threshold_expression >2sigma(I)
_cod_data_source_file b504666a.txt
_cod_data_source_block sadcompoundIa
_cod_depositor_comments
;
The following automatic conversions were performed:
'_symmetry_cell_setting' value 'Monoclinic' changed to 'monoclinic'
according to '/home/saulius/struct/CIF-dictionaries/cif_core.dic'
dictionary named 'cif_core.dic' version 2.4.1 from 2010-06-29.

Automatic conversion script
Id: cif_fix_enum 1527 2010-12-29 10:47:43Z saulius 
;
_cod_original_cell_volume 1691.98(5)
_cod_original_sg_symbol_H-M P2(1)/n
_cod_database_code 7203788

loop_
_symmetry_equiv_pos_as_xyz
'x, y, z'
'-x+1/2, y+1/2, -z+1/2'
'-x, -y, -z'
'x-1/2, -y-1/2, z-1/2'

loop_
_atom_site_label
_atom_site_type_symbol
_atom_site_fract_x
_atom_site_fract_y
_atom_site_fract_z
_atom_site_U_iso_or_equiv
_atom_site_adp_type
_atom_site_occupancy
_atom_site_symmetry_multiplicity
_atom_site_calc_flag
_atom_site_refinement_flags
_atom_site_disorder_assembly
_atom_site_disorder_group
Cd1 Cd 0.22575(3) 0.19438(3) 0.340285(15) 0.03362(12) Uani 1 1 d . . .
N1 N 0.3887(3) 0.2359(3) 0.45198(17) 0.0341(7) Uani 1 1 d . . .
N2 N 0.1991(3) 0.0325(3) 0.43394(17) 0.0352(7) Uani 1 1 d . . .
O1 O 0.0304(3) 0.3090(3) 0.33974(18) 0.0504(8) Uani 1 1 d . . .
O2 O 0.1186(3) 0.0470(3) 0.23995(15) 0.0478(7) Uani 1 1 d . . .
O3 O 0.3615(3) 0.2706(3) 0.25049(17) 0.0491(7) Uani 1 1 d . . .
O4 O 0.4224(3) 0.0759(3) 0.30537(15) 0.0446(7) Uani 1 1 d . . .
O5 O 0.1915(3) 0.4679(3) 0.35194(15) 0.0473(7) Uani 1 1 d . . .
C12 C 0.5465(4) 0.1478(4) 0.2125(2) 0.0343(9) Uani 1 1 d . . .
C6 C 0.2849(4) 0.0453(3) 0.5039(2) 0.0335(9) Uani 1 1 d . . .
C1 C 0.4879(4) 0.3298(4) 0.4555(2) 0.0431(10) Uani 1 1 d . . .
H1 H 0.4822 0.3890 0.4144 0.052 Uiso 1 1 calc R . .
C5 C 0.3965(4) 0.1493(4) 0.5109(2) 0.0307(8) Uani 1 1 d . . .
C18 C 0.0683(4) 0.4315(4) 0.3426(2) 0.0364(9) Uani 1 1 d . . .
C11 C 0.4365(4) 0.1657(4) 0.2596(2) 0.0344(9) Uani 1 1 d . . .
C10 C 0.1008(4) -0.0638(4) 0.4248(2) 0.0443(10) Uani 1 1 d . . .
H10 H 0.0426 -0.0736 0.3768 0.053 Uiso 1 1 calc R . .
C9 C 0.0820(4) -0.1489(4) 0.4832(3) 0.0510(11) Uani 1 1 d . . .
H9 H 0.0138 -0.2154 0.4745 0.061 Uiso 1 1 calc R . .
C7 C 0.2690(4) -0.0368(4) 0.5652(2) 0.0439(10) Uani 1 1 d . . .
H7 H 0.3276 -0.0265 0.6130 0.053 Uiso 1 1 calc R . .
C2 C 0.5972(4) 0.3430(4) 0.5166(2) 0.0436(10) Uani 1 1 d . . .
H2 H 0.6642 0.4095 0.5170 0.052 Uiso 1 1 calc R . .
C17 C 0.5473(4) 0.0352(3) 0.1664(2) 0.0344(9) Uani 1 1 d . . .
C13 C 0.6568(4) 0.2399(4) 0.2213(2) 0.0454(10) Uani 1 1 d . . .
H13 H 0.6568 0.3153 0.2524 0.055 Uiso 1 1 calc R . .
C16 C 0.6571(4) 0.0190(4) 0.1282(3) 0.0526(11) Uani 1 1 d . . .
H16 H 0.6576 -0.0550 0.0960 0.063 Uiso 1 1 calc R . .
C3 C 0.6054(4) 0.2554(4) 0.5772(2) 0.0407(10) Uani 1 1 d . . .
H3 H 0.6779 0.2625 0.6198 0.049 Uiso 1 1 calc R . .
C4 C 0.5058(4) 0.1573(4) 0.5744(2) 0.0380(9) Uani 1 1 d . . .
H4 H 0.5113 0.0964 0.6147 0.046 Uiso 1 1 calc R . .
C15 C 0.7639(4) 0.1099(5) 0.1372(3) 0.0619(13) Uani 1 1 d . . .
H15 H 0.8361 0.0974 0.1112 0.074 Uiso 1 1 calc R . .
C14 C 0.7651(4) 0.2196(5) 0.1843(3) 0.0578(13) Uani 1 1 d . . .
H14 H 0.8391 0.2801 0.1913 0.069 Uiso 1 1 calc R . .
C8 C 0.1659(5) -0.1334(4) 0.5542(3) 0.0509(11) Uani 1 1 d . . .
H8 H 0.1532 -0.1877 0.5949 0.061 Uiso 1 1 calc R . .

loop_
_atom_site_aniso_label
_atom_site_aniso_U_11
_atom_site_aniso_U_22
_atom_site_aniso_U_33
_atom_site_aniso_U_23
_atom_site_aniso_U_13
_atom_site_aniso_U_12
Cd1 0.03392(18) 0.03241(18) 0.03369(18) -0.00039(12) 0.00493(12) 0.00309(12)
N1 0.0357(17) 0.0297(17) 0.0354(18) 0.0005(14) 0.0039(14) 0.0008(14)
N2 0.0334(17) 0.0334(17) 0.0400(19) -0.0019(14) 0.0100(14) 0.0005(15)
O1 0.0438(16) 0.0276(16) 0.082(2) -0.0013(14) 0.0177(15) 0.0042(13)
O2 0.0454(16) 0.0447(16) 0.0491(17) -0.0090(13) 0.0000(13) 0.0001(13)
O3 0.0583(18) 0.0362(16) 0.0578(18) 0.0069(14) 0.0237(14) 0.0126(15)
O4 0.0475(16) 0.0471(17) 0.0411(16) 0.0120(14) 0.0135(13) 0.0025(13)
O5 0.0303(15) 0.0499(18) 0.0599(18) 0.0141(14) 0.0049(12) 0.0001(13)
C12 0.031(2) 0.033(2) 0.037(2) 0.0077(17) 0.0039(17) 0.0015(17)
C6 0.037(2) 0.027(2) 0.039(2) -0.0013(17) 0.0127(17) 0.0085(17)
C1 0.045(2) 0.034(2) 0.049(3) 0.0026(19) 0.007(2) -0.0032(19)
C5 0.033(2) 0.029(2) 0.031(2) -0.0040(16) 0.0084(16) 0.0070(16)
C18 0.041(2) 0.036(2) 0.034(2) 0.0004(17) 0.0110(17) 0.0055(19)
C11 0.038(2) 0.031(2) 0.032(2) -0.0037(18) 0.0016(17) -0.0040(17)
C10 0.036(2) 0.044(2) 0.054(3) -0.011(2) 0.0121(19) -0.0045(19)
C9 0.046(3) 0.037(2) 0.076(3) 0.000(2) 0.025(2) -0.006(2)
C7 0.053(2) 0.035(2) 0.045(2) 0.0070(19) 0.0135(19) 0.006(2)
C2 0.038(2) 0.035(2) 0.055(3) -0.010(2) 0.004(2) -0.0044(18)
C17 0.037(2) 0.025(2) 0.043(2) 0.0046(18) 0.0119(17) 0.0021(17)
C13 0.049(3) 0.033(2) 0.054(3) 0.000(2) 0.010(2) -0.008(2)
C16 0.050(3) 0.037(2) 0.079(3) -0.006(2) 0.032(2) -0.001(2)
C3 0.033(2) 0.043(2) 0.042(2) -0.014(2) -0.0011(18) 0.006(2)
C4 0.042(2) 0.036(2) 0.036(2) 0.0020(17) 0.0091(18) 0.0132(18)
C15 0.046(3) 0.054(3) 0.095(4) 0.001(3) 0.037(3) -0.005(2)
C14 0.043(3) 0.052(3) 0.082(3) 0.002(3) 0.020(2) -0.017(2)
C8 0.063(3) 0.035(2) 0.062(3) 0.015(2) 0.029(2) 0.006(2)

loop_
_atom_type_symbol
_atom_type_description
_atom_type_scat_dispersion_real
_atom_type_scat_dispersion_imag
_atom_type_scat_source
C C 0.0033 0.0016 'International Tables Vol C Tables 4.2.6.8 and 6.1.1.4'
H H 0.0000 0.0000 'International Tables Vol C Tables 4.2.6.8 and 6.1.1.4'
N N 0.0061 0.0033 'International Tables Vol C Tables 4.2.6.8 and 6.1.1.4'
O O 0.0106 0.0060 'International Tables Vol C Tables 4.2.6.8 and 6.1.1.4'
Cd Cd -0.8075 1.2024 'International Tables Vol C Tables 4.2.6.8 and 6.1.1.4'

loop_
_geom_angle_atom_site_label_1
_geom_angle_atom_site_label_2
_geom_angle_atom_site_label_3
_geom_angle
_geom_angle_site_symmetry_1
_geom_angle_site_symmetry_3
_geom_angle_publ_flag
O1 Cd1 N1 110.85(11) . . ?
O1 Cd1 N2 97.47(10) . . ?
N1 Cd1 N2 70.91(10) . . ?
O1 Cd1 O2 93.52(10) . . ?
N1 Cd1 O2 150.92(10) . . ?
N2 Cd1 O2 90.97(10) . . ?
O1 Cd1 O3 115.51(10) . . ?
N1 Cd1 O3 97.76(10) . . ?
N2 Cd1 O3 146.94(9) . . ?
O2 Cd1 O3 85.07(10) . . ?
O1 Cd1 O4 165.33(10) . . ?
N1 Cd1 O4 82.00(9) . . ?
N2 Cd1 O4 93.42(9) . . ?
O2 Cd1 O4 76.44(9) . . ?
O3 Cd1 O4 53.72(9) . . ?
C1 N1 C5 118.8(3) . . ?
C1 N1 Cd1 122.1(3) . . ?
C5 N1 Cd1 118.3(2) . . ?
C10 N2 C6 118.3(3) . . ?
C10 N2 Cd1 125.2(3) . . ?
C6 N2 Cd1 116.4(2) . . ?
C18 O1 Cd1 104.0(2) . . ?
C11 O3 Cd1 92.5(2) . . ?
C11 O4 Cd1 91.3(2) . . ?
C17 C12 C13 119.6(3) . . ?
C17 C12 C11 121.0(3) . . ?
C13 C12 C11 119.1(3) . . ?
N2 C6 C7 120.9(3) . . ?
N2 C6 C5 116.6(3) . . ?
C7 C6 C5 122.4(3) . . ?
N1 C1 C2 123.2(4) . . ?
N1 C5 C4 120.5(3) . . ?
N1 C5 C6 116.9(3) . . ?
C4 C5 C6 122.6(3) . . ?
O5 C18 O1 123.7(3) . . ?
O5 C18 C17 120.3(3) . 2 ?
O1 C18 C17 116.0(3) . 2 ?
O4 C11 O3 122.5(3) . . ?
O4 C11 C12 118.2(3) . . ?
O3 C11 C12 119.4(3) . . ?
N2 C10 C9 123.0(4) . . ?
C8 C9 C10 118.7(4) . . ?
C8 C7 C6 119.4(4) . . ?
C1 C2 C3 118.3(4) . . ?
C12 C17 C16 118.6(3) . . ?
C12 C17 C18 120.9(3) . 2_545 ?
C16 C17 C18 120.4(3) . 2_545 ?
C14 C13 C12 120.5(4) . . ?
C15 C16 C17 121.1(4) . . ?
C4 C3 C2 119.4(4) . . ?
C3 C4 C5 119.7(4) . . ?
C16 C15 C14 120.4(4) . . ?
C15 C14 C13 119.8(4) . . ?
C9 C8 C7 119.6(4) . . ?

loop_
_geom_bond_atom_site_label_1
_geom_bond_atom_site_label_2
_geom_bond_distance
_geom_bond_site_symmetry_2
_geom_bond_publ_flag
Cd1 O1 2.226(3) . ?
Cd1 N1 2.319(3) . ?
Cd1 N2 2.365(3) . ?
Cd1 O2 2.378(3) . ?
Cd1 O3 2.400(3) . ?
Cd1 O4 2.444(2) . ?
N1 C1 1.338(5) . ?
N1 C5 1.344(5) . ?
N2 C10 1.343(4) . ?
N2 C6 1.359(4) . ?
O1 C18 1.267(4) . ?
O3 C11 1.265(4) . ?
O4 C11 1.233(4) . ?
O5 C18 1.239(4) . ?
C12 C17 1.385(5) . ?
C12 C13 1.400(5) . ?
C12 C11 1.506(5) . ?
C6 C7 1.393(5) . ?
C6 C5 1.490(5) . ?
C1 C2 1.368(5) . ?
C5 C4 1.392(5) . ?
C18 C17 1.514(5) 2 ?
C10 C9 1.379(6) . ?
C9 C8 1.368(6) . ?
C7 C8 1.377(5) . ?
C2 C3 1.374(6) . ?
C17 C16 1.395(5) . ?
C17 C18 1.514(5) 2_545 ?
C13 C14 1.373(6) . ?
C16 C15 1.366(5) . ?
C3 C4 1.371(5) . ?
C15 C14 1.371(7) . ?
